data_2231006
loop_
_publ_author_name
'Maste, Meenaxi M.'
'Mahapatra, Sudarshan'
'Ramachandran, Krishna Kumar'
'Venugopala, K. N.'
'Bhat, A. R.'

_publ_section_title
;
 <i>N</i>-(2-Amino-3,5-dibromobenzyl)-<i>N</i>-methylcyclohexan-1-aminium
 <i>p</i>-toluenesulfonate
;
_journal_coeditor_code BT5564
_journal_issue 8
_journal_name_full 'Acta Crystallographica Section E'
_journal_page_first o2032
_journal_paper_doi 10.1107/S1600536811027358
_journal_volume 67
_journal_year 2011
_chemical_formula_iupac 'C14 H21 Br2 N2 +, C7 H7 O3 S -'
_chemical_formula_moiety 'C14 H21 Br2 N2 +, C7 H7 O3 S -'
_chemical_formula_sum 'C21 H28 Br2 N2 O3 S'
_chemical_formula_weight 548.32
_chemical_name_common 'Bromhexine-PTSA salt'
_chemical_name_systematic
;
<i>N</i>-(2-Amino-3,5-dibromobenzyl)-<i>N</i>-methylcyclohexan-1-aminium
<i>p</i>-toluenesulfonate
;
_space_group_IT_number 14
_symmetry_cell_setting monoclinic
_symmetry_space_group_name_Hall '-P 2ybc'
_symmetry_space_group_name_H-M 'P 1 21/c 1'
_atom_sites_solution_hydrogens geom
_atom_sites_solution_primary direct
_atom_sites_solution_secondary difmap
_cell_angle_alpha 90
_cell_angle_beta 110.148(5)
_cell_angle_gamma 90
_cell_formula_units_Z 4
_cell_length_a 14.008(5)
_cell_length_b 10.404(5)
_cell_length_c 17.157(5)
_cell_measurement_reflns_used 2343
_cell_measurement_temperature 293(2)
_cell_measurement_theta_max 26.0
_cell_measurement_theta_min 2.3
_cell_volume 2347.4(16)
_computing_cell_refinement 'SAINT (Bruker, 1998)'
_computing_data_collection 'SMART (Bruker, 1998)'
_computing_data_reduction 'SAINT (Bruker, 1998)'
_computing_molecular_graphics 'ORTEP-3 for Windows (Farrugia, 1997)'
_computing_publication_material 'PLATON (Spek, 2009)'
_computing_structure_refinement 'SHELXL97 (Sheldrick, 2008)'
_computing_structure_solution 'SHELXS97 (Sheldrick, 2008)'
_diffrn_ambient_temperature 293(2)
_diffrn_measured_fraction_theta_full 0.998
_diffrn_measured_fraction_theta_max 0.998
_diffrn_measurement_device_type 'Bruker SMART CCD area-detector'
_diffrn_measurement_method '\f and \w'
_diffrn_radiation_monochromator graphite
_diffrn_radiation_source 'fine-focus sealed tube'
_diffrn_radiation_type MoK\a
_diffrn_radiation_wavelength 0.71073
_diffrn_reflns_av_R_equivalents 0.0518
_diffrn_reflns_av_sigmaI/netI 0.0859
_diffrn_reflns_limit_h_max 17
_diffrn_reflns_limit_h_min -15
_diffrn_reflns_limit_k_max 12
_diffrn_reflns_limit_k_min -11
_diffrn_reflns_limit_l_max 21
_diffrn_reflns_limit_l_min -21
_diffrn_reflns_number 14496
_diffrn_reflns_reduction_process
;
;
_diffrn_reflns_theta_full 26.00
_diffrn_reflns_theta_max 26.00
_diffrn_reflns_theta_min 2.33
_diffrn_standards_number 0
_exptl_absorpt_coefficient_mu 3.566
_exptl_absorpt_correction_T_max 0.7635
_exptl_absorpt_correction_T_min 0.4143
_exptl_absorpt_correction_type multi-scan
_exptl_absorpt_process_details '(SADABS; Sheldrick, 1996)'
_exptl_crystal_colour colorless
_exptl_crystal_density_diffrn 1.551
_exptl_crystal_density_method 'Not Measured'
_exptl_crystal_description Needle
_exptl_crystal_F_000 1112
_exptl_crystal_size_max 0.30
_exptl_crystal_size_mid 0.10
_exptl_crystal_size_min 0.08
_refine_diff_density_max 0.782
_refine_diff_density_min -0.710
_refine_ls_extinction_method none
_refine_ls_goodness_of_fit_ref 0.995
_refine_ls_hydrogen_treatment mixed
_refine_ls_matrix_type full
_refine_ls_number_parameters 272
_refine_ls_number_reflns 4608
_refine_ls_number_restraints 4
_refine_ls_restrained_S_all 0.995
_refine_ls_R_factor_all 0.1359
_refine_ls_R_factor_gt 0.0472
_refine_ls_shift/su_max 0.000
_refine_ls_shift/su_mean 0.000
_refine_ls_structure_factor_coef Fsqd
_refine_ls_weighting_details 'calc w=1/[\s^2^(Fo^2^)+(0.0500P)^2^] where P=(Fo^2^+2Fc^2^)/3'
_refine_ls_weighting_scheme calc
_refine_ls_wR_factor_gt 0.0992
_refine_ls_wR_factor_ref 0.1139
_reflns_number_gt 2343
_reflns_number_total 4608
_reflns_threshold_expression I>2\s(I)
_cod_data_source_file bt5564.cif
_cod_data_source_block I
_cod_original_sg_symbol_H-M 'P 21/c'
_cod_original_formula_sum ' C21 H28 Br2 N2 O3 S'
_cod_database_code 2231006
_cod_database_fobs_code 2231006

loop_
_symmetry_equiv_pos_site_id
_symmetry_equiv_pos_as_xyz
1 x,y,z
2 -x,1/2+y,1/2-z
3 -x,-y,-z
4 x,1/2-y,1/2+z

loop_
_atom_site_aniso_label
_atom_site_aniso_U_11
_atom_site_aniso_U_22
_atom_site_aniso_U_33
_atom_site_aniso_U_12
_atom_site_aniso_U_13
_atom_site_aniso_U_23
Br1 0.0448(3) 0.1514(7) 0.0473(3) 0.0073(3) -0.0002(2) -0.0107(3)
Br2 0.0855(4) 0.1380(7) 0.0625(3) 0.0055(4) 0.0488(3) -0.0046(3)
N1 0.0363(18) 0.030(2) 0.0331(18) -0.0035(16) 0.0126(15) -0.0005(17)
N2 0.049(2) 0.114(4) 0.040(2) 0.006(3) 0.0193(17) 0.007(2)
C1 0.043(2) 0.039(3) 0.038(2) 0.002(2) 0.0096(18) -0.001(2)
C2 0.053(3) 0.061(3) 0.042(2) 0.001(3) 0.024(2) -0.002(2)
C3 0.040(2) 0.073(4) 0.053(3) -0.001(2) 0.018(2) -0.006(3)
C4 0.035(2) 0.059(3) 0.039(2) 0.005(2) 0.0042(18) -0.001(2)
C5 0.038(2) 0.046(3) 0.039(2) 0.006(2) 0.0130(18) -0.002(2)
C6 0.039(2) 0.026(2) 0.041(2) 0.001(2) 0.0128(18) 0.001(2)
C7 0.039(2) 0.034(3) 0.044(2) -0.001(2) 0.0081(18) 0.004(2)
C8 0.032(2) 0.053(3) 0.042(2) -0.004(2) 0.0124(17) 0.003(2)
C9 0.045(2) 0.062(3) 0.072(3) 0.009(3) 0.008(2) -0.017(3)
C10 0.045(3) 0.124(6) 0.107(4) 0.011(4) 0.016(3) -0.038(4)
C11 0.041(3) 0.110(5) 0.080(4) -0.014(3) 0.008(2) -0.016(4)
C12 0.046(3) 0.084(4) 0.101(4) -0.016(3) -0.002(3) 0.018(4)
C13 0.040(2) 0.039(3) 0.096(4) -0.005(2) 0.002(2) 0.003(3)
C14 0.059(2) 0.026(3) 0.042(2) -0.004(2) 0.019(2) -0.008(2)
S1 0.0422(5) 0.0333(7) 0.0320(5) -0.0031(6) 0.0131(4) 0.0001(5)
O1 0.0552(16) 0.044(2) 0.0405(15) 0.0049(14) 0.0263(13) -0.0070(14)
O2 0.0583(16) 0.0459(19) 0.0260(13) 0.0045(15) 0.0137(12) 0.0001(13)
O3 0.0478(16) 0.045(2) 0.070(2) -0.0120(16) 0.0089(14) 0.0067(16)
C15 0.043(2) 0.028(2) 0.0253(18) -0.002(2) 0.0133(16) -0.0019(19)
C16 0.051(3) 0.041(3) 0.051(2) -0.002(3) 0.014(2) 0.012(2)
C17 0.045(3) 0.079(4) 0.062(3) -0.005(3) 0.014(2) 0.016(3)
C18 0.050(3) 0.078(4) 0.045(3) 0.012(3) 0.009(2) 0.001(3)
C19 0.076(3) 0.039(3) 0.052(3) 0.009(3) 0.006(2) 0.003(2)
C20 0.053(3) 0.040(3) 0.035(2) -0.005(2) 0.0042(19) -0.001(2)
C21 0.059(3) 0.114(5) 0.096(4) 0.027(3) -0.002(3) 0.012(4)

loop_
_atom_site_type_symbol
_atom_site_label
_atom_site_fract_x
_atom_site_fract_y
_atom_site_fract_z
_atom_site_U_iso_or_equiv
_atom_site_thermal_displace_type
_atom_site_occupancy
Br Br1 0.06429(3) 0.35949(7) -0.08435(3) 0.0854(3) Uani 1.000
Br Br2 0.14386(4) 0.34597(7) 0.25939(3) 0.0893(3) Uani 1.000
N N1 0.5129(2) 0.2898(3) 0.1723(2) 0.0330(11) Uani 1.000
N N2 0.2969(2) 0.3732(5) -0.0301(2) 0.0666(16) Uani 1.000
C C1 0.2959(3) 0.3727(4) 0.1844(2) 0.0411(14) Uani 1.000
C C2 0.1945(3) 0.3605(4) 0.1704(2) 0.0500(16) Uani 1.000
C C3 0.1249(3) 0.3565(4) 0.0899(3) 0.0548(18) Uani 1.000
C C4 0.1613(3) 0.3629(4) 0.0259(2) 0.0466(14) Uani 1.000
C C5 0.2651(3) 0.3701(4) 0.0360(2) 0.0411(14) Uani 1.000
C C6 0.3321(3) 0.3795(4) 0.1181(2) 0.0356(12) Uani 1.000
C C7 0.4449(3) 0.4040(4) 0.1372(2) 0.0406(14) Uani 1.000
C C8 0.6233(3) 0.3192(4) 0.1819(2) 0.0424(14) Uani 1.000
C C9 0.6906(3) 0.2040(5) 0.2153(3) 0.0628(16) Uani 1.000
C C10 0.8014(3) 0.2361(6) 0.2280(3) 0.095(3) Uani 1.000
C C11 0.8394(3) 0.3534(5) 0.2807(3) 0.080(2) Uani 1.000
C C12 0.7710(3) 0.4670(5) 0.2473(3) 0.084(2) Uani 1.000
C C13 0.6605(3) 0.4379(4) 0.2365(3) 0.0639(18) Uani 1.000
C C14 0.4737(3) 0.1716(4) 0.1239(2) 0.0419(14) Uani 1.000
S S1 0.48360(7) 0.75893(10) 0.09405(5) 0.0358(3) Uani 1.000
O O1 0.50153(19) 0.6560(3) 0.04343(15) 0.0440(10) Uani 1.000
O O2 0.48544(18) 0.7100(3) 0.17409(14) 0.0436(9) Uani 1.000
O O3 0.5480(2) 0.8695(3) 0.10102(18) 0.0572(11) Uani 1.000
C C15 0.3570(3) 0.8101(4) 0.0421(2) 0.0317(11) Uani 1.000
C C16 0.2762(3) 0.7309(4) 0.0396(2) 0.0486(16) Uani 1.000
C C17 0.1786(3) 0.7695(5) 0.0001(3) 0.0632(19) Uani 1.000
C C18 0.1571(3) 0.8892(5) -0.0385(3) 0.0596(19) Uani 1.000
C C19 0.2376(3) 0.9666(5) -0.0353(2) 0.0599(17) Uani 1.000
C C20 0.3377(3) 0.9273(4) 0.0037(2) 0.0455(16) Uani 1.000
C C21 0.0474(3) 0.9326(6) -0.0849(3) 0.097(2) Uani 1.000
H H1 0.510(3) 0.283(4) 0.221(2) 0.039(12) Uiso 1.000
H H1A 0.34145 0.37656 0.23856 0.0493 Uiso 1.000
H H2A 0.3594(16) 0.376(5) -0.025(2) 0.1165 Uiso 1.000
H H2B 0.257(2) 0.362(5) -0.0791(13) 0.1165 Uiso 1.000
H H3 0.05550 0.34954 0.08003 0.0656 Uiso 1.000
H H7A 0.46572 0.47432 0.17655 0.0483 Uiso 1.000
H H7B 0.45510 0.43113 0.08657 0.0483 Uiso 1.000
H H8 0.62560 0.33869 0.12668 0.0509 Uiso 1.000
H H9A 0.68487 0.17775 0.26774 0.0753 Uiso 1.000
H H9B 0.66849 0.13292 0.17664 0.0753 Uiso 1.000
H H10A 0.80824 0.24959 0.17422 0.1137 Uiso 1.000
H H10B 0.84369 0.16334 0.25395 0.1137 Uiso 1.000
H H11A 0.84262 0.33587 0.33704 0.0963 Uiso 1.000
H H11B 0.90757 0.37357 0.28204 0.0963 Uiso 1.000
H H12A 0.79431 0.53895 0.28507 0.1008 Uiso 1.000
H H12B 0.77540 0.49181 0.19414 0.1008 Uiso 1.000
H H13A 0.65444 0.42325 0.29040 0.0774 Uiso 1.000
H H13B 0.61841 0.51114 0.21117 0.0774 Uiso 1.000
H H14A 0.51760 0.10072 0.14848 0.0629 Uiso 1.000
H H14B 0.40641 0.15390 0.12394 0.0629 Uiso 1.000
H H14C 0.47148 0.18343 0.06781 0.0629 Uiso 1.000
H H16 0.28896 0.65083 0.06524 0.0582 Uiso 1.000
H H17 0.12543 0.71510 -0.00111 0.0757 Uiso 1.000
H H19 0.22494 1.04752 -0.05974 0.0719 Uiso 1.000
H H20 0.39114 0.98030 0.00355 0.0546 Uiso 1.000
H H21A 0.00115 0.86721 -0.08053 0.1456 Uiso 1.000
H H21B 0.03425 1.01093 -0.06074 0.1456 Uiso 1.000
H H21C 0.03824 0.94686 -0.14227 0.1456 Uiso 1.000

loop_
_atom_type_symbol
_atom_type_description
_atom_type_scat_dispersion_real
_atom_type_scat_dispersion_imag
_atom_type_scat_source
S S 0.1246 0.1234 'International Tables Vol C Tables 4.2.6.8 and 6.1.1.4'
O O 0.0106 0.0060 'International Tables Vol C Tables 4.2.6.8 and 6.1.1.4'
N N 0.0061 0.0033 'International Tables Vol C Tables 4.2.6.8 and 6.1.1.4'
Br Br -0.2901 2.4595 'International Tables Vol C Tables 4.2.6.8 and 6.1.1.4'
H H 0.0000 0.0000 'International Tables Vol C Tables 4.2.6.8 and 6.1.1.4'
C C 0.0033 0.0016 'International Tables Vol C Tables 4.2.6.8 and 6.1.1.4'

loop_
_geom_angle_atom_site_label_1
_geom_angle_atom_site_label_2
_geom_angle_atom_site_label_3
_geom_angle
_geom_angle_publ_flag
O2 S1 O3 113.17(17) no
O2 S1 C15 105.61(17) no
O3 S1 C15 106.95(19) no
O1 S1 O3 113.92(18) no
O1 S1 C15 105.66(17) no
O1 S1 O2 110.80(17) no
C8 N1 C14 113.1(3) no
C7 N1 C8 111.2(3) no
C7 N1 C14 111.6(3) no
C7 N1 H1 103(3) no
C8 N1 H1 107(3) no
C14 N1 H1 110(3) no
C5 N2 H2A 123(2) no
H2A N2 H2B 114(3) no
C5 N2 H2B 122(2) no
C2 C1 C6 120.6(3) no
Br2 C2 C3 117.9(3) no
Br2 C2 C1 121.4(3) no
C1 C2 C3 120.7(4) no
C2 C3 C4 118.1(4) no
Br1 C4 C3 117.4(3) no
C3 C4 C5 124.2(3) no
Br1 C4 C5 118.4(3) no
N2 C5 C4 121.5(3) no
N2 C5 C6 122.7(4) no
C4 C5 C6 115.7(3) no
C1 C6 C5 120.6(4) no
C5 C6 C7 121.0(3) no
C1 C6 C7 118.3(3) no
N1 C7 C6 114.8(3) no
C9 C8 C13 111.8(3) no
N1 C8 C9 111.0(3) no
N1 C8 C13 110.3(3) no
C8 C9 C10 110.6(4) no
C9 C10 C11 113.3(4) no
C10 C11 C12 111.2(4) no
C11 C12 C13 112.1(4) no
C8 C13 C12 110.6(4) no
C6 C1 H1A 120.00 no
C2 C1 H1A 120.00 no
C2 C3 H3 121.00 no
C4 C3 H3 121.00 no
N1 C7 H7A 109.00 no
C6 C7 H7B 109.00 no
N1 C7 H7B 109.00 no
C6 C7 H7A 109.00 no
H7A C7 H7B 108.00 no
C13 C8 H8 108.00 no
N1 C8 H8 108.00 no
C9 C8 H8 108.00 no
H9A C9 H9B 108.00 no
C8 C9 H9B 110.00 no
C10 C9 H9A 110.00 no
C8 C9 H9A 110.00 no
C10 C9 H9B 109.00 no
C11 C10 H10A 109.00 no
C11 C10 H10B 109.00 no
C9 C10 H10B 109.00 no
C9 C10 H10A 109.00 no
H10A C10 H10B 108.00 no
C10 C11 H11B 109.00 no
C10 C11 H11A 109.00 no
H11A C11 H11B 108.00 no
C12 C11 H11A 109.00 no
C12 C11 H11B 109.00 no
C11 C12 H12A 109.00 no
C13 C12 H12A 109.00 no
C13 C12 H12B 109.00 no
C11 C12 H12B 109.00 no
H12A C12 H12B 108.00 no
C12 C13 H13A 110.00 no
C12 C13 H13B 109.00 no
C8 C13 H13A 110.00 no
C8 C13 H13B 109.00 no
H13A C13 H13B 108.00 no
H14B C14 H14C 109.00 no
N1 C14 H14A 110.00 no
N1 C14 H14B 109.00 no
N1 C14 H14C 109.00 no
H14A C14 H14B 109.00 no
H14A C14 H14C 109.00 no
S1 C15 C16 120.1(3) no
S1 C15 C20 120.5(3) no
C16 C15 C20 119.4(4) no
C15 C16 C17 120.6(4) no
C16 C17 C18 121.1(4) no
C17 C18 C19 117.7(4) no
C17 C18 C21 121.5(4) no
C19 C18 C21 120.7(5) no
C18 C19 C20 121.7(4) no
C15 C20 C19 119.5(4) no
C15 C16 H16 120.00 no
C17 C16 H16 120.00 no
C16 C17 H17 119.00 no
C18 C17 H17 120.00 no
C18 C19 H19 119.00 no
C20 C19 H19 119.00 no
C15 C20 H20 120.00 no
C19 C20 H20 120.00 no
C18 C21 H21A 109.00 no
C18 C21 H21B 109.00 no
C18 C21 H21C 110.00 no
H21A C21 H21B 109.00 no
H21A C21 H21C 110.00 no
H21B C21 H21C 110.00 no

loop_
_geom_bond_atom_site_label_1
_geom_bond_atom_site_label_2
_geom_bond_distance
_geom_bond_publ_flag
Br1 C4 1.912(4) no
Br2 C2 1.898(4) no
S1 O1 1.454(3) no
S1 O2 1.456(3) no
S1 O3 1.441(3) no
S1 C15 1.770(4) no
N1 C7 1.512(5) no
N1 C8 1.529(5) no
N1 C14 1.480(5) no
N2 C5 1.354(5) no
N1 H1 0.85(3) no
N2 H2B 0.84(2) no
N2 H2A 0.85(3) no
C1 C2 1.363(6) no
C1 C6 1.398(5) no
C2 C3 1.390(6) no
C3 C4 1.362(6) no
C4 C5 1.406(6) no
C5 C6 1.401(5) no
C6 C7 1.521(6) no
C8 C9 1.511(7) no
C8 C13 1.529(6) no
C9 C10 1.528(7) no
C10 C11 1.503(8) no
C11 C12 1.505(7) no
C12 C13 1.525(7) no
C1 H1A 0.9300 no
C3 H3 0.9300 no
C7 H7A 0.9700 no
C7 H7B 0.9700 no
C8 H8 0.9800 no
C9 H9B 0.9700 no
C9 H9A 0.9700 no
C10 H10B 0.9700 no
C10 H10A 0.9700 no
C11 H11A 0.9700 no
C11 H11B 0.9700 no
C12 H12A 0.9700 no
C12 H12B 0.9700 no
C13 H13A 0.9700 no
C13 H13B 0.9700 no
C14 H14B 0.9600 no
C14 H14C 0.9600 no
C14 H14A 0.9600 no
C15 C16 1.389(6) no
C15 C20 1.368(6) no
C16 C17 1.361(6) no
C17 C18 1.394(7) no
C18 C19 1.371(7) no
C18 C21 1.535(7) no
C19 C20 1.391(6) no
C16 H16 0.9300 no
C17 H17 0.9300 no
C19 H19 0.9300 no
C20 H20 0.9300 no
C21 H21A 0.9600 no
C21 H21B 0.9600 no
C21 H21C 0.9600 no

loop_
_geom_contact_atom_site_label_1
_geom_contact_atom_site_label_2
_geom_contact_distance
_geom_contact_site_symmetry_2
_geom_contact_publ_flag
Br1 N2 3.068(3) . no
Br1 Br2 3.880(2) 4_554 no
Br2 Br1 3.880(2) 4_555 no
Br1 H2B 2.67(3) . no
Br2 H19 3.1200 4_565 no
S1 H14C 3.1100 3_665 no
S1 H1 3.15(3) 2_655 no
S1 H2A 3.16(3) 3_665 no
O1 C7 3.312(5) . no
O1 N2 2.926(4) 3_665 no
O2 N1 2.756(4) 2_655 no
O2 C14 3.337(4) 2_655 no
O2 C7 3.257(5) . no
O3 C14 3.376(5) 1_565 no
O1 H2A 2.11(3) 3_665 no
O1 H8 2.8500 3_665 no
O1 H7B 2.6000 . no
O1 H7B 2.6600 3_665 no
O1 H14C 2.6600 3_665 no
O2 H13B 2.7100 . no
O2 H16 2.8100 . no
O2 H7A 2.4700 . no
O2 H9A 2.9100 2_655 no
O2 H1 1.93(4) 2_655 no
O3 H20 2.5300 . no
O3 H1A 2.6500 2_655 no
O3 H14C 2.8700 3_665 no
O3 H20 2.7300 3_675 no
O3 H14A 2.6200 1_565 no
N1 O2 2.756(4) 2_645 no
N2 Br1 3.068(3) . no
N2 O1 2.926(4) 3_665 no
N2 H7B 2.5000 . no
C5 C14 3.470(6) . no
C7 O2 3.257(5) . no
C7 O1 3.312(5) . no
C14 C20 3.411(6) 1_545 no
C14 O2 3.337(4) 2_645 no
C14 O3 3.376(5) 1_545 no
C14 C5 3.470(6) . no
C20 C14 3.411(6) 1_565 no
C1 H1 2.99(4) . no
C3 H21A 2.8900 3_565 no
C5 H16 2.9600 . no
C5 H14B 3.0300 . no
C6 H16 2.9600 . no
C6 H14B 2.5600 . no
C7 H2A 2.64(3) . no
C7 H13B 2.5800 . no
C9 H14A 2.5400 . no
C13 H7A 2.5900 . no
C14 H20 2.8100 1_545 no
C14 H9B 2.5900 . no
C17 H11A 2.9900 2_655 no
C17 H10A 3.0700 3_665 no
C18 H10A 2.9200 3_665 no
C20 H14B 3.0600 1_565 no
H1 H13A 2.4500 . no
H1 S1 3.15(3) 2_645 no
H1 H9A 2.5500 . no
H1 C1 2.99(4) . no
H1 O2 1.93(4) 2_645 no
H1A H7A 2.5400 . no
H1A O3 2.6500 2_645 no
H2A H7B 2.0100 . no
H2A S1 3.16(3) 3_665 no
H2A O1 2.11(3) 3_665 no
H2A C7 2.64(3) . no
H2B Br1 2.67(3) . no
H2B H12B 2.4100 3_665 no
H3 H17 2.5200 3_565 no
H3 H21A 2.3900 3_565 no
H7A H1A 2.5400 . no
H7A C13 2.5900 . no
H7A H13B 2.0500 . no
H7A O2 2.4700 . no
H7B N2 2.5000 . no
H7B O1 2.6000 . no
H7B H8 2.4400 . no
H7B O1 2.6600 3_665 no
H7B H2A 2.0100 . no
H8 H12B 2.5700 . no
H8 O1 2.8500 3_665 no
H8 H7B 2.4400 . no
H8 H10A 2.5800 . no
H9A O2 2.9100 2_645 no
H9A H1 2.5500 . no
H9B C14 2.5900 . no
H9B H14A 2.0300 . no
H10A C18 2.9200 3_665 no
H10A C17 3.0700 3_665 no
H10A H8 2.5800 . no
H11A C17 2.9900 2_645 no
H12B H2B 2.4100 3_665 no
H12B H8 2.5700 . no
H13A H1 2.4500 . no
H13B H7A 2.0500 . no
H13B O2 2.7100 . no
H13B C7 2.5800 . no
H14A O3 2.6200 1_545 no
H14A H9B 2.0300 . no
H14A C9 2.5400 . no
H14B C5 3.0300 . no
H14B C20 3.0600 1_545 no
H14B C6 2.5600 . no
H14C O3 2.8700 3_665 no
H14C O1 2.6600 3_665 no
H14C H20 2.4700 1_545 no
H14C S1 3.1100 3_665 no
H16 O2 2.8100 . no
H16 C5 2.9600 . no
H16 C6 2.9600 . no
H17 H21A 2.4000 . no
H17 H3 2.5200 3_565 no
H19 Br2 3.1200 4_564 no
H20 O3 2.5300 . no
H20 C14 2.8100 1_565 no
H20 H14C 2.4700 1_565 no
H20 O3 2.7300 3_675 no
H21A H17 2.4000 . no
H21A C3 2.8900 3_565 no
H21A H3 2.3900 3_565 no
H21B H21B 2.5900 3_575 no

loop_
_geom_hbond_atom_site_label_D
_geom_hbond_atom_site_label_H
_geom_hbond_atom_site_label_A
_geom_hbond_site_symmetry_A
_geom_hbond_distance_DH
_geom_hbond_distance_HA
_geom_hbond_distance_DA
_geom_hbond_angle_DHA
_geom_hbond_publ_flag
N1 H1 O2 2_645 0.85(3) 1.93(4) 2.756(4) 161(4) yes
N2 H2A O1 3_665 0.85(3) 2.11(3) 2.926(4) 162(4) yes
N2 H2B Br1 . 0.84(2) 2.67(3) 3.068(3) 111(2) yes
C7 H7A O2 . 0.9700 2.4700 3.257(5) 138.00 yes
C20 H20 O3 . 0.9300 2.5300 2.905(5) 104.00 yes

loop_
_geom_torsion_atom_site_label_1
_geom_torsion_atom_site_label_2
_geom_torsion_atom_site_label_3
_geom_torsion_atom_site_label_4
_geom_torsion
_geom_torsion_publ_flag
O2 S1 C15 C16 -47.4(3) no
O1 S1 C15 C16 70.1(3) no
O1 S1 C15 C20 -109.6(3) no
O3 S1 C15 C20 12.1(4) no
O2 S1 C15 C20 133.0(3) no
O3 S1 C15 C16 -168.2(3) no
C8 N1 C7 C6 174.7(3) no
C14 N1 C8 C13 -176.8(3) no
C7 N1 C8 C9 -178.8(3) no
C7 N1 C8 C13 56.7(4) no
C14 N1 C7 C6 47.3(4) no
C14 N1 C8 C9 -52.3(4) no
C2 C1 C6 C5 -1.9(6) no
C2 C1 C6 C7 175.1(4) no
C6 C1 C2 C3 -1.0(6) no
C6 C1 C2 Br2 178.1(3) no
Br2 C2 C3 C4 -178.0(3) no
C1 C2 C3 C4 1.1(6) no
C2 C3 C4 Br1 -179.2(3) no
C2 C3 C4 C5 1.7(6) no
C3 C4 C5 N2 178.4(4) no
Br1 C4 C5 N2 -0.7(6) no
Br1 C4 C5 C6 176.6(3) no
C3 C4 C5 C6 -4.3(6) no
N2 C5 C6 C1 -178.4(4) no
N2 C5 C6 C7 4.7(7) no
C4 C5 C6 C7 -172.6(4) no
C4 C5 C6 C1 4.3(6) no
C1 C6 C7 N1 75.0(5) no
C5 C6 C7 N1 -108.1(4) no
N1 C8 C9 C10 -177.7(3) no
C9 C8 C13 C12 55.3(5) no
C13 C8 C9 C10 -54.1(5) no
N1 C8 C13 C12 179.3(3) no
C8 C9 C10 C11 53.7(5) no
C9 C10 C11 C12 -53.7(6) no
C10 C11 C12 C13 54.2(5) no
C11 C12 C13 C8 -55.1(5) no
S1 C15 C16 C17 179.8(3) no
C20 C15 C16 C17 -0.6(6) no
S1 C15 C20 C19 -178.7(3) no
C16 C15 C20 C19 1.7(5) no
C15 C16 C17 C18 -0.2(7) no
C16 C17 C18 C19 0.0(7) no
C16 C17 C18 C21 178.6(4) no
C17 C18 C19 C20 1.1(6) no
C21 C18 C19 C20 -177.6(4) no
C18 C19 C20 C15 -1.9(6) no
